data_2108136
loop_
_publ_author_name
'Chuang, Yu-Chun'
'Sheu, Chou-Fu'
'Lee, Gene-Hsiang'
'Chen, Yu-Sheng'
'Wang, Yu'

_publ_section_title
;
 Charge density studies of 3<i>d</i> metal (Ni/Cu) complexes with a
 non-innocent ligand
;
_journal_issue 4
_journal_name_full 'Acta Crystallographica Section B'
_journal_page_first 634
_journal_page_last 642
_journal_paper_doi 10.1107/S2052520617007119
_journal_volume 73
_journal_year 2017
_chemical_formula_sum 'C13 H6 Cu N5 S4'
_chemical_formula_weight 424.01
_space_group_IT_number 14
_symmetry_cell_setting monoclinic
_symmetry_space_group_name_Hall '-P 2ybc'
_symmetry_space_group_name_H-M 'P 1 21/c 1'
_atom_sites_solution_hydrogens geom
_atom_sites_solution_primary direct
_atom_sites_solution_secondary difmap
_audit_creation_method SHELXL-97
_cell_angle_alpha 90.00
_cell_angle_beta 126.93(3)
_cell_angle_gamma 90.00
_cell_formula_units_Z 4
_cell_length_a 17.418(4)
_cell_length_b 6.1838(12)
_cell_length_c 18.165(4)
_cell_measurement_reflns_used 16128
_cell_measurement_temperature 100(2)
_cell_measurement_theta_max 49.86
_cell_measurement_theta_min 2.25
_cell_volume 1564.0(8)
_computing_cell_refinement DENZO-SMN
_computing_data_collection 'NONIUS COLLECT'
_computing_data_reduction DENZO-SMN
_computing_molecular_graphics 'Bruker SHELXTL'
_computing_publication_material 'Bruker SHELXTL'
_computing_structure_refinement 'SHELXL-97 (Sheldrick, 1997)'
_computing_structure_solution 'SHELXS-97 (Sheldrick, 1990)'
_diffrn_ambient_temperature 100(2)
_diffrn_measured_fraction_theta_full 0.989
_diffrn_measured_fraction_theta_max 0.989
_diffrn_measurement_device_type 'CCD area detector'
_diffrn_radiation_monochromator graphite
_diffrn_radiation_source 'fine-focus sealed tube'
_diffrn_radiation_type MoK\a
_diffrn_radiation_wavelength 0.71073
_diffrn_reflns_av_R_equivalents 0.0000
_diffrn_reflns_av_sigmaI/netI 0.0280
_diffrn_reflns_limit_h_max 0
_diffrn_reflns_limit_h_min -37
_diffrn_reflns_limit_k_max 13
_diffrn_reflns_limit_k_min 0
_diffrn_reflns_limit_l_max 38
_diffrn_reflns_limit_l_min -30
_diffrn_reflns_number 16128
_diffrn_reflns_theta_full 49.86
_diffrn_reflns_theta_max 49.86
_diffrn_reflns_theta_min 2.25
_exptl_absorpt_coefficient_mu 1.933
_exptl_absorpt_correction_T_max 0.7872
_exptl_absorpt_correction_T_min 0.6757
_exptl_absorpt_correction_type multi-scan
_exptl_absorpt_process_details sadabs
_exptl_crystal_colour 'dark green'
_exptl_crystal_density_diffrn 1.801
_exptl_crystal_density_method 'not measured'
_exptl_crystal_description block
_exptl_crystal_F_000 848
_exptl_crystal_size_max 0.22
_exptl_crystal_size_mid 0.15
_exptl_crystal_size_min 0.13
_refine_diff_density_max 0.798
_refine_diff_density_min -0.710
_refine_ls_extinction_method none
_refine_ls_goodness_of_fit_ref 1.077
_refine_ls_hydrogen_treatment mixed
_refine_ls_matrix_type full
_refine_ls_number_parameters 233
_refine_ls_number_reflns 16128
_refine_ls_number_restraints 0
_refine_ls_restrained_S_all 1.077
_refine_ls_R_factor_all 0.0687
_refine_ls_R_factor_gt 0.0358
_refine_ls_shift/su_max 0.001
_refine_ls_shift/su_mean 0.000
_refine_ls_structure_factor_coef Fsqd
_refine_ls_weighting_details 'calc w=1/[\s^2^(Fo^2^)+(0.0237P)^2^+0.6927P] where P=(Fo^2^+2Fc^2^)/3'
_refine_ls_weighting_scheme calc
_refine_ls_wR_factor_gt 0.0654
_refine_ls_wR_factor_ref 0.0748
_reflns_number_gt 11366
_reflns_number_total 16128
_reflns_threshold_expression >2sigma(I)
_cod_data_source_file lc5076sup1.cif
_cod_data_source_block CCDC_1525432
_cod_original_cell_volume 1563.9(5)
_cod_original_sg_symbol_H-M 'P 21/c'
_cod_database_code 2108136

loop_
_symmetry_equiv_pos_as_xyz
'x, y, z'
'-x, y+1/2, -z+1/2'
'-x, -y, -z'
'x, -y-1/2, z-1/2'

loop_
_atom_site_type_symbol
_atom_site_label
_atom_site_fract_x
_atom_site_fract_y
_atom_site_fract_z
_atom_site_U_iso_or_equiv
_atom_site_adp_type
_atom_site_calc_flag
_atom_site_occupancy
_atom_site_symmetry_multiplicity
Cu Cu1 0.118064(7) -0.004154(16) 0.128612(7) 0.00966(2) Uani d 1 1
S S1 0.208665(15) -0.29276(3) 0.173631(15) 0.01371(3) Uani d 1 1
S S2 0.198386(15) 0.16371(3) 0.088456(15) 0.01338(3) Uani d 1 1
S S3 0.045012(16) -0.15923(4) 0.178841(16) 0.01538(4) Uani d 1 1
S S4 0.024707(15) 0.28010(3) 0.079175(16) 0.01485(4) Uani d 1 1
N N1 0.41943(6) -0.50598(14) 0.19766(7) 0.02093(14) Uani d 1 1
N N2 0.38480(6) 0.04115(14) 0.05365(6) 0.01953(13) Uani d 1 1
N N3 -0.17236(6) -0.09488(14) 0.16853(6) 0.01910(13) Uani d 1 1
N N4 -0.19023(6) 0.47762(13) 0.06015(6) 0.01685(12) Uani d 1 1
N N5 0.68599(5) 0.57025(13) 0.11604(5) 0.01450(11) Uani d 1 1
C C1 0.28768(5) -0.22363(13) 0.14921(5) 0.01195(11) Uani d 1 1
C C2 0.28083(5) -0.03160(13) 0.10902(5) 0.01178(11) Uani d 1 1
C C3 0.36005(6) -0.37910(14) 0.17397(6) 0.01456(12) Uani d 1 1
C C4 0.33950(6) 0.01229(14) 0.07999(6) 0.01406(11) Uani d 1 1
C C5 -0.04536(5) 0.02406(12) 0.14676(5) 0.01148(10) Uani d 1 1
C C6 -0.05266(5) 0.21545(12) 0.10590(5) 0.01121(10) Uani d 1 1
C C7 -0.11486(6) -0.03962(13) 0.16009(6) 0.01301(11) Uani d 1 1
C C8 -0.12773(6) 0.36355(13) 0.08049(6) 0.01295(11) Uani d 1 1
C C9 0.64876(6) 0.37474(15) 0.08093(6) 0.01608(13) Uani d 1 1
C C10 0.57815(6) 0.29382(15) 0.08576(6) 0.01640(13) Uani d 1 1
C C11 0.54715(6) 0.41706(15) 0.12715(6) 0.01564(13) Uani d 1 1
C C12 0.58763(6) 0.61922(15) 0.16332(6) 0.01553(12) Uani d 1 1
C C13 0.65862(6) 0.69333(14) 0.15763(6) 0.01510(12) Uani d 1 1
H H5 0.7277(12) 0.620(3) 0.1101(11) 0.028(4) Uiso d 1 1
H H9 0.6711(11) 0.304(3) 0.0531(10) 0.022(4) Uiso d 1 1
H H10 0.5527(12) 0.160(3) 0.0621(11) 0.028(4) Uiso d 1 1
H H11 0.5042(12) 0.366(3) 0.1328(11) 0.030(4) Uiso d 1 1
H H12 0.5678(11) 0.702(3) 0.1893(11) 0.026(4) Uiso d 1 1
H H13 0.6889(11) 0.825(3) 0.1793(10) 0.020(4) Uiso d 1 1

loop_
_atom_site_aniso_label
_atom_site_aniso_U_11
_atom_site_aniso_U_22
_atom_site_aniso_U_33
_atom_site_aniso_U_12
_atom_site_aniso_U_13
_atom_site_aniso_U_23
Cu1 0.00967(3) 0.00956(3) 0.01148(3) 0.00046(3) 0.00728(3) 0.00073(3)
S1 0.01342(7) 0.01151(7) 0.02069(8) 0.00218(6) 0.01264(7) 0.00381(6)
S2 0.01453(7) 0.01112(7) 0.01895(8) 0.00095(6) 0.01243(7) 0.00252(6)
S3 0.01781(8) 0.01319(8) 0.02272(9) 0.00501(6) 0.01621(8) 0.00694(7)
S4 0.01638(8) 0.01206(8) 0.02299(9) 0.00359(6) 0.01549(7) 0.00563(7)
N1 0.0203(3) 0.0181(3) 0.0306(4) 0.0047(3) 0.0186(3) 0.0030(3)
N2 0.0220(3) 0.0203(3) 0.0257(3) -0.0052(3) 0.0193(3) -0.0042(3)
N3 0.0197(3) 0.0188(3) 0.0259(4) -0.0061(3) 0.0174(3) -0.0044(3)
N4 0.0173(3) 0.0158(3) 0.0222(3) 0.0036(2) 0.0144(3) 0.0019(2)
N5 0.0142(2) 0.0156(3) 0.0175(3) -0.0019(2) 0.0116(2) -0.0009(2)
C1 0.0119(2) 0.0115(3) 0.0148(3) -0.0003(2) 0.0093(2) -0.0006(2)
C2 0.0119(2) 0.0119(3) 0.0143(3) -0.0013(2) 0.0093(2) -0.0011(2)
C3 0.0144(3) 0.0134(3) 0.0195(3) 0.0008(2) 0.0122(3) 0.0001(2)
C4 0.0151(3) 0.0140(3) 0.0168(3) -0.0028(2) 0.0116(2) -0.0022(2)
C5 0.0123(2) 0.0110(3) 0.0141(3) 0.0000(2) 0.0096(2) 0.0002(2)
C6 0.0115(2) 0.0106(3) 0.0136(3) 0.0006(2) 0.0087(2) 0.0004(2)
C7 0.0142(3) 0.0119(3) 0.0165(3) -0.0017(2) 0.0112(2) -0.0016(2)
C8 0.0141(3) 0.0118(3) 0.0157(3) 0.0004(2) 0.0105(2) 0.0001(2)
C9 0.0172(3) 0.0165(3) 0.0186(3) -0.0015(3) 0.0129(3) -0.0033(3)
C10 0.0164(3) 0.0145(3) 0.0194(3) -0.0035(2) 0.0113(3) -0.0030(3)
C11 0.0134(3) 0.0182(3) 0.0177(3) -0.0024(2) 0.0106(3) -0.0005(3)
C12 0.0155(3) 0.0173(3) 0.0177(3) -0.0006(2) 0.0120(3) -0.0022(3)
C13 0.0149(3) 0.0135(3) 0.0189(3) -0.0017(2) 0.0112(3) -0.0022(2)

loop_
_atom_type_symbol
_atom_type_description
_atom_type_scat_dispersion_real
_atom_type_scat_dispersion_imag
_atom_type_scat_source
C C 0.0033 0.0016 'International Tables Vol C Tables 4.2.6.8 and 6.1.1.4'
H H 0.0000 0.0000 'International Tables Vol C Tables 4.2.6.8 and 6.1.1.4'
N N 0.0061 0.0033 'International Tables Vol C Tables 4.2.6.8 and 6.1.1.4'
S S 0.1246 0.1234 'International Tables Vol C Tables 4.2.6.8 and 6.1.1.4'
Cu Cu 0.3201 1.2651 'International Tables Vol C Tables 4.2.6.8 and 6.1.1.4'

loop_
_geom_angle_atom_site_label_1
_geom_angle_atom_site_label_2
_geom_angle_atom_site_label_3
_geom_angle
S3 Cu1 S4 92.771(16)
S3 Cu1 S1 87.487(16)
S4 Cu1 S1 178.180(11)
S3 Cu1 S2 175.623(10)
S4 Cu1 S2 87.047(16)
S1 Cu1 S2 92.833(16)
C1 S1 Cu1 102.02(3)
C2 S2 Cu1 102.12(3)
C5 S3 Cu1 102.24(3)
C6 S4 Cu1 102.19(3)
C9 N5 C13 123.01(7)
C2 C1 C3 122.22(7)
C2 C1 S1 121.67(6)
C3 C1 S1 116.11(6)
C1 C2 C4 120.79(7)
C1 C2 S2 121.11(6)
C4 C2 S2 118.08(6)
N1 C3 C1 177.05(9)
N2 C4 C2 177.09(9)
C6 C5 C7 121.47(7)
C6 C5 S3 121.37(6)
C7 C5 S3 117.07(6)
C5 C6 C8 120.10(7)
C5 C6 S4 121.33(6)
C8 C6 S4 118.52(6)
N3 C7 C5 177.95(9)
N4 C8 C6 177.58(9)
N5 C9 C10 119.53(8)
C9 C10 C11 119.18(8)
C10 C11 C12 119.85(8)
C13 C12 C11 119.07(8)
N5 C13 C12 119.35(8)

loop_
_geom_bond_atom_site_label_1
_geom_bond_atom_site_label_2
_geom_bond_distance
Cu1 S3 2.1832(4)
Cu1 S4 2.1876(5)
Cu1 S1 2.1894(5)
Cu1 S2 2.1894(4)
S1 C1 1.7342(8)
S2 C2 1.7366(8)
S3 C5 1.7320(8)
S4 C6 1.7314(8)
N1 C3 1.1556(12)
N2 C4 1.1564(11)
N3 C7 1.1525(11)
N4 C8 1.1559(11)
N5 C9 1.3386(12)
N5 C13 1.3455(11)
C1 C2 1.3611(11)
C1 C3 1.4263(11)
C2 C4 1.4295(11)
C5 C6 1.3617(11)
C5 C7 1.4253(10)
C6 C8 1.4269(11)
C9 C10 1.3785(12)
C10 C11 1.3876(13)
C11 C12 1.3910(13)
C12 C13 1.3795(12)

_cod_database_fobs_code 2108136
